data_1555475
loop_
_publ_author_name
'Moynihan, Lorna'
'Chadda, Rekha'
'McArdle, Patrick'
'Murphy, Paul V.'

_publ_section_title
;
 Allylic Azide Rearrangement in Tandem with Huisgen Cycloaddition for
 Stereoselective Annulation: Synthesis of C-Glycosyl Iminosugars.
;
_journal_issue 24
_journal_name_full 'Organic letters'
_journal_page_first 6226
_journal_page_last 6229
_journal_paper_doi 10.1021/acs.orglett.5b03209
_journal_volume 17
_journal_year 2015
_chemical_absolute_configuration
;
Absolute configuration has not been established by anomalous-dispersion effects in diffraction measurements on the crystal.
The enantiomer has been assigned by reference to an unchanging chiral centre in the synthetic procedure.
;
_chemical_formula_sum 'C13 H18 N3 O4'
_chemical_formula_weight 280.30
_space_group_crystal_system monoclinic
_space_group_IT_number 4
_space_group_name_Hall 'P 2yb'
_space_group_name_H-M_alt 'P 1 21 1'
_atom_sites_solution_hydrogens geom
_audit_creation_method SHELXL-2014/7
_cell_angle_alpha 90
_cell_angle_beta 90.617(4)
_cell_angle_gamma 90
_cell_formula_units_Z 2
_cell_length_a 6.1187(2)
_cell_length_b 15.5628(7)
_cell_length_c 7.4298(3)
_cell_measurement_reflns_used 2075
_cell_measurement_temperature 150.0(1)
_cell_measurement_theta_max 29.1607
_cell_measurement_theta_min 3.0322
_cell_volume 707.46(5)
_computing_cell_refinement
;
'Mon Jul 02 16:09:18 2012'
;
_computing_data_collection
;
'Mon Jul 02 16:09:18 2012'
;
_computing_data_reduction
;
'Mon Jul 02 16:09:18 2012'
;
_computing_structure_refinement 'SHELXL-2014/7 (Sheldrick, 2014)'
_diffrn_ambient_temperature 150.0(1)
_diffrn_detector_area_resol_mean 16.1048
_diffrn_measured_fraction_theta_full 0.998
_diffrn_measured_fraction_theta_max 0.999
_diffrn_measurement_device_type 'Xcalibur, Sapphire3'
_diffrn_measurement_method '\w scans'
_diffrn_radiation_type MoK\a
_diffrn_radiation_wavelength 0.71073
_diffrn_reflns_av_R_equivalents 0.0182
_diffrn_reflns_av_unetI/netI 0.0298
_diffrn_reflns_Laue_measured_fraction_full 0.998
_diffrn_reflns_Laue_measured_fraction_max 0.999
_diffrn_reflns_limit_h_max 7
_diffrn_reflns_limit_h_min -7
_diffrn_reflns_limit_k_max 7
_diffrn_reflns_limit_k_min -18
_diffrn_reflns_limit_l_max 8
_diffrn_reflns_limit_l_min -8
_diffrn_reflns_number 2681
_diffrn_reflns_point_group_measured_fraction_full 0.635
_diffrn_reflns_point_group_measured_fraction_max 0.634
_diffrn_reflns_theta_full 25.242
_diffrn_reflns_theta_max 25.346
_diffrn_reflns_theta_min 3.038
_exptl_absorpt_coefficient_mu 0.099
_exptl_absorpt_correction_T_max 1.00000
_exptl_absorpt_correction_T_min 0.98010
_exptl_absorpt_correction_type multi-scan
_exptl_absorpt_process_details
;
crysalispro, oxford diffraction ltd.,
version 1.171.34.36 (release 02-08-2010 crysalis171 .net)
(compiled aug  2 2010,13:00:58)
empirical absorption correction using spherical harmonics,
 implemented in scale3 abspack scaling algorithm.
;
_exptl_crystal_colour Colourless
_exptl_crystal_density_diffrn 1.316
_exptl_crystal_description Parallelepiped
_exptl_crystal_F_000 298
_exptl_crystal_size_max 0.50
_exptl_crystal_size_mid 0.40
_exptl_crystal_size_min 0.20
_refine_diff_density_max 0.458
_refine_diff_density_min -0.199
_refine_diff_density_rms 0.049
_refine_ls_extinction_method none
_refine_ls_goodness_of_fit_ref 1.068
_refine_ls_hydrogen_treatment constr
_refine_ls_matrix_type full
_refine_ls_number_parameters 184
_refine_ls_number_reflns 1638
_refine_ls_number_restraints 1
_refine_ls_restrained_S_all 1.068
_refine_ls_R_factor_all 0.0365
_refine_ls_R_factor_gt 0.0341
_refine_ls_shift/su_max 0.000
_refine_ls_shift/su_mean 0.000
_refine_ls_structure_factor_coef Fsqd
_refine_ls_weighting_details 'w=1/[\s^2^(Fo^2^)+(0.0583P)^2^+0.0785P] where P=(Fo^2^+2Fc^2^)/3'
_refine_ls_weighting_scheme calc
_refine_ls_wR_factor_gt 0.0887
_refine_ls_wR_factor_ref 0.0907
_reflns_Friedel_coverage 0.221
_reflns_Friedel_fraction_full 0.241
_reflns_Friedel_fraction_max 0.239
_reflns_number_gt 1547
_reflns_number_total 1638
_reflns_threshold_expression 'I > 2\s(I)'
_cod_data_source_file ol5b03209_si_001.cif
_cod_data_source_block lor1
_cod_original_sg_symbol_H-M 'P 21'
_cod_database_code 1555475
_shelx_shelxl_version_number 2014/7
_shelx_space_group_comment
;
The symmetry employed for this shelxl refinement is uniquely defined
by the following loop, which should always be used as a source of
symmetry information in preference to the above space-group names.
They are only intended as comments.
;
_shelx_estimated_absorpt_t_min 0.952
_shelx_estimated_absorpt_t_max 0.981

loop_
_space_group_symop_operation_xyz
'x, y, z'
'-x, y+1/2, -z'

loop_
_atom_site_label
_atom_site_type_symbol
_atom_site_fract_x
_atom_site_fract_y
_atom_site_fract_z
_atom_site_U_iso_or_equiv
_atom_site_adp_type
_atom_site_occupancy
_atom_site_site_symmetry_order
_atom_site_calc_flag
_atom_site_refinement_flags_posn
_atom_site_refinement_flags_adp
O1 O 0.0812(3) 0.10968(13) 0.4361(2) 0.0242(5) Uani 1 1 d . .
O2 O -0.1343(3) 0.22568(13) 0.5230(2) 0.0256(5) Uani 1 1 d . .
O4 O -0.4642(3) 0.37774(15) 0.4166(2) 0.0267(5) Uani 1 1 d . .
O3 O -0.0931(3) 0.40078(13) 0.3535(3) 0.0251(5) Uani 1 1 d . .
N5 N 0.2757(4) 0.26131(16) 0.1056(3) 0.0214(5) Uani 1 1 d . .
N6 N 0.4564(4) 0.2652(2) 0.0022(3) 0.0286(6) Uani 1 1 d . .
N7 N 0.5492(4) 0.1890(2) 0.0087(3) 0.0303(6) Uani 1 1 d . .
C1 C 0.1413(4) 0.33933(19) 0.1325(3) 0.0223(6) Uani 1 1 d . .
H1 H 0.2357 0.3831 0.1877 0.029 Uiso 1 1 calc R U
C2 C 0.2545(4) 0.1821(2) 0.1784(3) 0.0212(6) Uani 1 1 d . .
C3 C 0.0601(4) 0.17057(18) 0.2948(3) 0.0202(6) Uani 1 1 d . .
H3 H -0.0684 0.1569 0.2203 0.026 Uiso 1 1 calc R U
C4 C 0.0224(4) 0.25292(19) 0.3954(3) 0.0202(6) Uani 1 1 d . .
H4 H 0.1572 0.2708 0.4572 0.026 Uiso 1 1 calc R U
C5 C -0.0507(4) 0.32179(18) 0.2651(4) 0.0208(6) Uani 1 1 d . .
H5 H -0.1809 0.3028 0.1982 0.027 Uiso 1 1 calc R U
C6 C 0.4286(5) 0.1359(2) 0.1156(3) 0.0278(7) Uani 1 1 d . .
C7 C -0.0714(4) 0.13967(19) 0.5739(3) 0.0218(6) Uani 1 1 d . .
C8 C -0.2724(5) 0.0848(2) 0.5741(4) 0.0290(7) Uani 1 1 d . .
H8A H -0.3406 0.0864 0.4572 0.038 Uiso 1 1 calc R U
H8B H -0.3724 0.1062 0.6622 0.038 Uiso 1 1 calc R U
H8C H -0.2330 0.0267 0.6032 0.038 Uiso 1 1 calc R U
C9 C 0.0500(5) 0.1408(2) 0.7519(4) 0.0278(6) Uani 1 1 d . .
H9A H -0.0438 0.1630 0.8436 0.036 Uiso 1 1 calc R U
H9B H 0.1770 0.1767 0.7424 0.036 Uiso 1 1 calc R U
H9C H 0.0942 0.0834 0.7828 0.036 Uiso 1 1 calc R U
C10 C 0.0597(5) 0.3746(2) -0.0433(4) 0.0304(7) Uani 1 1 d . .
H10 H -0.0150 0.3376 -0.1208 0.039 Uiso 1 1 calc R U
C11 C 0.0872(6) 0.4541(2) -0.0939(5) 0.0396(8) Uani 1 1 d . .
H11A H 0.1612 0.4924 -0.0190 0.051 Uiso 1 1 calc R U
H11B H 0.0328 0.4724 -0.2047 0.051 Uiso 1 1 calc R U
C12 C -0.3112(5) 0.4303(2) 0.3341(4) 0.0266(7) Uani 1 1 d . .
H12A H -0.3213 0.4876 0.3849 0.035 Uiso 1 1 calc R U
H12B H -0.3469 0.4344 0.2069 0.035 Uiso 1 1 calc R U
C13 C -0.4516(5) 0.3806(2) 0.6092(4) 0.0332(7) Uani 1 1 d . .
H13A H -0.4656 0.4390 0.6490 0.043 Uiso 1 1 calc R U
H13B H -0.3133 0.3580 0.6490 0.043 Uiso 1 1 calc R U
H13C H -0.5675 0.3468 0.6587 0.043 Uiso 1 1 calc R U

loop_
_atom_site_aniso_label
_atom_site_aniso_U_11
_atom_site_aniso_U_22
_atom_site_aniso_U_33
_atom_site_aniso_U_23
_atom_site_aniso_U_13
_atom_site_aniso_U_12
O1 0.0321(11) 0.0196(11) 0.0210(9) 0.0021(8) 0.0055(8) 0.0064(9)
O2 0.0265(10) 0.0217(11) 0.0288(10) 0.0022(9) 0.0113(8) 0.0039(9)
O4 0.0198(9) 0.0341(12) 0.0262(9) 0.0018(10) 0.0022(7) -0.0035(9)
O3 0.0186(9) 0.0180(11) 0.0388(10) -0.0033(8) 0.0020(8) 0.0008(8)
N5 0.0176(10) 0.0278(14) 0.0187(10) -0.0010(10) -0.0007(8) 0.0000(10)
N6 0.0204(12) 0.0441(17) 0.0214(11) -0.0012(11) 0.0039(9) -0.0030(12)
N7 0.0240(12) 0.0404(17) 0.0266(12) -0.0041(12) 0.0028(10) 0.0063(12)
C1 0.0211(12) 0.0214(15) 0.0244(13) 0.0010(11) 0.0001(10) -0.0041(12)
C2 0.0213(13) 0.0261(15) 0.0162(12) -0.0027(12) -0.0012(10) 0.0015(13)
C3 0.0202(13) 0.0198(15) 0.0204(12) -0.0017(11) -0.0008(10) 0.0011(11)
C4 0.0156(12) 0.0239(15) 0.0212(12) -0.0016(11) 0.0038(10) -0.0006(11)
C5 0.0171(13) 0.0179(15) 0.0274(13) -0.0025(12) 0.0010(10) -0.0021(11)
C6 0.0232(13) 0.0413(19) 0.0187(12) -0.0038(13) 0.0001(10) 0.0062(14)
C7 0.0246(13) 0.0201(15) 0.0208(12) -0.0011(12) 0.0047(11) 0.0033(12)
C8 0.0293(15) 0.0253(17) 0.0324(15) 0.0007(13) 0.0003(12) -0.0032(14)
C9 0.0270(15) 0.0318(17) 0.0245(13) -0.0040(14) 0.0002(11) 0.0024(14)
C10 0.0321(15) 0.0308(18) 0.0282(14) 0.0021(15) 0.0017(11) 0.0035(14)
C11 0.043(2) 0.036(2) 0.0392(17) 0.0121(15) 0.0093(14) 0.0065(16)
C12 0.0228(14) 0.0235(16) 0.0338(15) 0.0043(13) 0.0054(12) 0.0051(12)
C13 0.0349(15) 0.0372(19) 0.0276(14) 0.0007(15) 0.0060(11) 0.0052(16)

loop_
_atom_type_symbol
_atom_type_description
_atom_type_scat_dispersion_real
_atom_type_scat_dispersion_imag
_atom_type_scat_source
C C 0.0033 0.0016 'International Tables Vol C Tables 4.2.6.8 and 6.1.1.4'
H H 0.0000 0.0000 'International Tables Vol C Tables 4.2.6.8 and 6.1.1.4'
N N 0.0061 0.0033 'International Tables Vol C Tables 4.2.6.8 and 6.1.1.4'
O O 0.0106 0.0060 'International Tables Vol C Tables 4.2.6.8 and 6.1.1.4'

loop_
_geom_angle_atom_site_label_1
_geom_angle_atom_site_label_2
_geom_angle_atom_site_label_3
_geom_angle
C3 O1 C7 104.46(19)
C4 O2 C7 105.8(2)
C12 O4 C13 113.1(2)
C12 O3 C5 114.2(2)
C2 N5 N6 110.5(2)
C2 N5 C1 129.6(2)
N6 N5 C1 119.8(2)
N7 N6 N5 107.1(2)
N6 N7 C6 109.3(2)
N5 C1 C10 111.3(2)
N5 C1 C5 111.3(2)
C10 C1 C5 111.5(2)
N5 C1 H1 107.5
C10 C1 H1 107.5
C5 C1 H1 107.5
N5 C2 C6 105.3(2)
N5 C2 C3 115.0(2)
C6 C2 C3 139.7(3)
O1 C3 C2 116.3(2)
O1 C3 C4 102.4(2)
C2 C3 C4 108.3(2)
O1 C3 H3 109.8
C2 C3 H3 109.8
C4 C3 H3 109.8
O2 C4 C3 100.7(2)
O2 C4 C5 116.3(2)
C3 C4 C5 109.5(2)
O2 C4 H4 110.0
C3 C4 H4 110.0
C5 C4 H4 110.0
O3 C5 C4 111.9(2)
O3 C5 C1 106.4(2)
C4 C5 C1 108.0(2)
O3 C5 H5 110.2
C4 C5 H5 110.2
C1 C5 H5 110.2
N7 C6 C2 107.9(3)
O2 C7 O1 106.37(19)
O2 C7 C8 108.2(2)
O1 C7 C8 110.4(2)
O2 C7 C9 110.2(2)
O1 C7 C9 107.7(2)
C8 C7 C9 113.7(2)
C7 C8 H8A 109.5
C7 C8 H8B 109.5
H8A C8 H8B 109.5
C7 C8 H8C 109.5
H8A C8 H8C 109.5
H8B C8 H8C 109.5
C7 C9 H9A 109.5
C7 C9 H9B 109.5
H9A C9 H9B 109.5
C7 C9 H9C 109.5
H9A C9 H9C 109.5
H9B C9 H9C 109.5
C11 C10 C1 123.8(3)
C11 C10 H10 118.1
C1 C10 H10 118.1
C10 C11 H11A 120.0
C10 C11 H11B 120.0
H11A C11 H11B 120.0
O4 C12 O3 113.7(2)
O4 C12 H12A 108.8
O3 C12 H12A 108.8
O4 C12 H12B 108.8
O3 C12 H12B 108.8
H12A C12 H12B 107.7
O4 C13 H13A 109.5
O4 C13 H13B 109.5
H13A C13 H13B 109.5
O4 C13 H13C 109.5
H13A C13 H13C 109.5
H13B C13 H13C 109.5

loop_
_geom_bond_atom_site_label_1
_geom_bond_atom_site_label_2
_geom_bond_distance
O1 C3 1.419(3)
O1 C7 1.470(3)
O2 C4 1.420(3)
O2 C7 1.442(4)
O4 C12 1.391(3)
O4 C13 1.433(3)
O3 C12 1.417(3)
O3 C5 1.419(3)
N5 C2 1.353(4)
N5 N6 1.354(3)
N5 C1 1.481(4)
N6 N7 1.316(4)
N7 C6 1.367(4)
C1 C10 1.497(4)
C1 C5 1.566(4)
C1 H1 0.9800
C2 C6 1.371(4)
C2 C3 1.489(3)
C3 C4 1.503(4)
C3 H3 0.9800
C4 C5 1.509(4)
C4 H4 0.9800
C5 H5 0.9800
C7 C8 1.496(4)
C7 C9 1.510(4)
C8 H8A 0.9600
C8 H8B 0.9600
C8 H8C 0.9600
C9 H9A 0.9600
C9 H9B 0.9600
C9 H9C 0.9600
C10 C11 1.305(5)
C10 H10 0.9300
C11 H11A 0.9300
C11 H11B 0.9300
C12 H12A 0.9700
C12 H12B 0.9700
C13 H13A 0.9600
C13 H13B 0.9600
C13 H13C 0.9600
